data_4064112
loop_
_publ_author_name
'Hu, Dan-Fu'
'Weng, Chia-Ming'
'Hong, Fung-E'

_publ_section_title
;
 Preparation of New Buchwald-Type Secondary Phosphine Oxide Ligands and
 Applications in Suzuki&#x2212;Miyaura Reactions
;
_journal_issue 5
_journal_name_full Organometallics
_journal_page_first 1139
_journal_paper_doi 10.1021/om101132t
_journal_volume 30
_journal_year 2011
_chemical_formula_moiety 'C28 H38 Br2 N4 O4 P2 Pd, 3(C H2 Cl2)'
_chemical_formula_sum 'C31 H44 Br2 Cl6 N4 O4 P2 Pd'
_chemical_formula_weight 1077.54
_chemical_name_systematic
; 
 ? 
;
_space_group_IT_number 2
_symmetry_cell_setting triclinic
_symmetry_space_group_name_Hall '-P 1'
_symmetry_space_group_name_H-M 'P -1'
_atom_sites_solution_hydrogens geom
_atom_sites_solution_primary direct
_atom_sites_solution_secondary difmap
_audit_creation_method SHELXL-97
_cell_angle_alpha 69.137(7)
_cell_angle_beta 83.972(6)
_cell_angle_gamma 72.689(7)
_cell_formula_units_Z 2
_cell_length_a 10.7115(8)
_cell_length_b 13.4221(10)
_cell_length_c 16.4598(12)
_cell_measurement_reflns_used 8063
_cell_measurement_temperature 293(2)
_cell_measurement_theta_max 29.1967
_cell_measurement_theta_min 2.8681
_cell_volume 2111.1(3)
_computing_cell_refinement 'Bruker FRAMBO'
_computing_data_collection 'Bruker FRAMBO'
_computing_data_reduction 'Bruker SHELXTL'
_computing_molecular_graphics 'Bruker SHELXTL'
_computing_publication_material 'Bruker SHELXTL'
_computing_structure_refinement 'SHELXL-97 (Sheldrick, 1997)'
_computing_structure_solution 'SHELXS-97 (Sheldrick, 1990)'
_diffrn_ambient_temperature 293(2)
_diffrn_measured_fraction_theta_full 0.999
_diffrn_measured_fraction_theta_max 0.834
_diffrn_measurement_device_type 'Xcalibur, Sapphire3, Gemini'
_diffrn_measurement_method '\w scans'
_diffrn_radiation_monochromator graphite
_diffrn_radiation_source 'fine-focus sealed tube'
_diffrn_radiation_type MoK\a
_diffrn_radiation_wavelength 0.71073
_diffrn_reflns_av_R_equivalents 0.0552
_diffrn_reflns_av_sigmaI/netI 0.0785
_diffrn_reflns_limit_h_max 14
_diffrn_reflns_limit_h_min -10
_diffrn_reflns_limit_k_max 18
_diffrn_reflns_limit_k_min -18
_diffrn_reflns_limit_l_max 21
_diffrn_reflns_limit_l_min -22
_diffrn_reflns_number 15913
_diffrn_reflns_theta_full 25.00
_diffrn_reflns_theta_max 29.24
_diffrn_reflns_theta_min 2.87
_diffrn_standards_decay_% 0.0(1)
_diffrn_standards_interval_count 20
_diffrn_standards_interval_time 20
_diffrn_standards_number 20
_exptl_absorpt_coefficient_mu 2.827
_exptl_absorpt_correction_T_max 1.00000
_exptl_absorpt_correction_T_min 0.78781
_exptl_absorpt_correction_type multi-scan
_exptl_crystal_colour YELLOW
_exptl_crystal_density_diffrn 1.695
_exptl_crystal_density_method 'not measured'
_exptl_crystal_description CUBIC
_exptl_crystal_F_000 1076.0
_exptl_crystal_size_max 0.5
_exptl_crystal_size_mid 0.3
_exptl_crystal_size_min 0.1
_refine_diff_density_max 1.330
_refine_diff_density_min -1.265
_refine_diff_density_rms 0.181
_refine_ls_extinction_method none
_refine_ls_goodness_of_fit_ref 1.000
_refine_ls_hydrogen_treatment constr
_refine_ls_matrix_type full
_refine_ls_number_parameters 451
_refine_ls_number_reflns 9595
_refine_ls_number_restraints 0
_refine_ls_restrained_S_all 1.000
_refine_ls_R_factor_all 0.0599
_refine_ls_R_factor_gt 0.0396
_refine_ls_shift/su_max 0.001
_refine_ls_shift/su_mean 0.000
_refine_ls_structure_factor_coef Fsqd
_refine_ls_weighting_details 'calc w=1/[\s^2^(Fo^2^)+(0.0540P)^2^+0.0000P] where P=(Fo^2^+2Fc^2^)/3'
_refine_ls_weighting_scheme calc
_refine_ls_wR_factor_gt 0.0950
_refine_ls_wR_factor_ref 0.1026
_reflns_number_gt 6802
_reflns_number_total 11498
_reflns_threshold_expression >2sigma(I)
_cod_data_source_file om101132t_si_001.cif
_cod_data_source_block hong178m
_cod_database_code 4064112

loop_
_symmetry_equiv_pos_as_xyz
'x, y, z'
'-x, -y, -z'

loop_
_atom_site_label
_atom_site_type_symbol
_atom_site_fract_x
_atom_site_fract_y
_atom_site_fract_z
_atom_site_U_iso_or_equiv
_atom_site_adp_type
_atom_site_occupancy
_atom_site_symmetry_multiplicity
_atom_site_calc_flag
_atom_site_refinement_flags
Pd1 Pd 0.67546(3) 0.36705(2) -0.302103(17) 0.01173(8) Uani 1 1 d .
Br2 Br 0.61953(4) 0.20470(3) -0.31385(2) 0.01991(10) Uani 1 1 d .
Br1 Br 0.70316(4) 0.43360(3) -0.46418(2) 0.02139(11) Uani 1 1 d .
P1 P 0.71102(10) 0.52183(8) -0.29296(6) 0.0131(2) Uani 1 1 d .
P2 P 0.66092(10) 0.28783(8) -0.15586(6) 0.0135(2) Uani 1 1 d .
O3 O 0.6622(3) 0.8776(2) -0.37902(16) 0.0187(6) Uani 1 1 d .
O1 O 0.7003(3) 0.5317(2) -0.20312(16) 0.0167(6) Uani 1 1 d .
H1A H 0.6803 0.4780 -0.1676 0.025 Uiso 1 1 calc R
O2 O 0.6409(3) 0.3679(2) -0.10300(16) 0.0203(6) Uani 1 1 d .
H2A H 0.6596 0.4248 -0.1336 0.030 Uiso 1 1 calc R
O4 O 0.3373(3) 0.4222(2) -0.05034(16) 0.0232(7) Uani 1 1 d .
N4 N 0.3968(3) 0.2921(3) -0.14762(19) 0.0155(7) Uani 1 1 d .
N1 N 0.5170(3) 0.7360(3) -0.33846(19) 0.0141(7) Uani 1 1 d .
N2 N 0.5218(3) 0.6479(3) -0.42584(19) 0.0151(7) Uani 1 1 d .
N3 N 0.5290(4) 0.1263(3) -0.0804(2) 0.0216(8) Uani 1 1 d .
C10 C 0.4231(4) 0.8013(3) -0.4015(2) 0.0178(9) Uani 1 1 d .
H10A H 0.3678 0.8709 -0.4055 0.021 Uiso 1 1 calc R
C20 C 0.3211(4) 0.2208(3) -0.1152(2) 0.0190(9) Uani 1 1 d .
H20A H 0.2309 0.2383 -0.1205 0.023 Uiso 1 1 calc R
C9 C 0.5777(4) 0.6412(3) -0.3545(2) 0.0120(8) Uani 1 1 d .
C24 C 0.9034(4) 0.6195(3) -0.2916(3) 0.0247(10) Uani 1 1 d .
H24A H 0.9806 0.6408 -0.3168 0.037 Uiso 1 1 calc R
H24B H 0.9215 0.5696 -0.2329 0.037 Uiso 1 1 calc R
H24C H 0.8342 0.6844 -0.2918 0.037 Uiso 1 1 calc R
C1 C 0.5442(4) 0.7755(3) -0.2726(2) 0.0138(8) Uani 1 1 d .
C6 C 0.6159(4) 0.8525(3) -0.2967(2) 0.0160(8) Uani 1 1 d .
C19 C 0.4023(4) 0.1201(3) -0.0740(3) 0.0233(9) Uani 1 1 d .
H19A H 0.3765 0.0560 -0.0454 0.028 Uiso 1 1 calc R
C8 C 0.4257(4) 0.7465(3) -0.4560(2) 0.0164(8) Uani 1 1 d .
H8A H 0.3730 0.7704 -0.5046 0.020 Uiso 1 1 calc R
C25 C 0.8061(4) 0.1717(3) -0.1059(2) 0.0219(9) Uani 1 1 d .
C16 C 0.3253(4) 0.4562(3) -0.2773(2) 0.0159(8) Uani 1 1 d .
H16A H 0.3483 0.4113 -0.3116 0.019 Uiso 1 1 calc R
C3 C 0.5087(4) 0.7885(3) -0.1306(3) 0.0244(10) Uani 1 1 d .
H3B H 0.4736 0.7674 -0.0750 0.029 Uiso 1 1 calc R
C18 C 0.5230(4) 0.2317(3) -0.1248(2) 0.0156(8) Uani 1 1 d .
C11 C 0.3468(4) 0.4103(3) -0.1893(2) 0.0155(8) Uani 1 1 d .
C5 C 0.6331(4) 0.8977(3) -0.2360(3) 0.0205(9) Uani 1 1 d .
H5A H 0.6808 0.9493 -0.2505 0.025 Uiso 1 1 calc R
C23 C 0.8414(4) 0.6378(3) -0.4392(3) 0.0248(9) Uani 1 1 d .
H23A H 0.9217 0.6549 -0.4620 0.037 Uiso 1 1 calc R
H23B H 0.7745 0.7051 -0.4425 0.037 Uiso 1 1 calc R
H23C H 0.8154 0.6014 -0.4725 0.037 Uiso 1 1 calc R
C4 C 0.5788(4) 0.8655(3) -0.1538(3) 0.0247(10) Uani 1 1 d .
H4A H 0.5899 0.8964 -0.1137 0.030 Uiso 1 1 calc R
C7 C 0.7444(5) 0.9509(3) -0.4032(3) 0.0251(10) Uani 1 1 d .
H7A H 0.7718 0.9625 -0.4625 0.038 Uiso 1 1 calc R
H7B H 0.8199 0.9184 -0.3661 0.038 Uiso 1 1 calc R
H7C H 0.6966 1.0208 -0.3973 0.038 Uiso 1 1 calc R
C15 C 0.2693(4) 0.5693(3) -0.3151(3) 0.0189(9) Uani 1 1 d .
H15A H 0.2554 0.6010 -0.3748 0.023 Uiso 1 1 calc R
C28 C 0.7946(5) 0.1393(4) -0.0071(3) 0.0275(10) Uani 1 1 d .
H28A H 0.8695 0.0794 0.0196 0.041 Uiso 1 1 calc R
H28B H 0.7167 0.1160 0.0118 0.041 Uiso 1 1 calc R
H28C H 0.7904 0.2020 0.0094 0.041 Uiso 1 1 calc R
C2 C 0.4904(4) 0.7427(3) -0.1904(2) 0.0197(9) Uani 1 1 d .
H2C H 0.4430 0.6908 -0.1754 0.024 Uiso 1 1 calc R
C13 C 0.2548(4) 0.5884(3) -0.1741(3) 0.0197(9) Uani 1 1 d .
H13A H 0.2294 0.6331 -0.1398 0.024 Uiso 1 1 calc R
C27 C 0.9225(4) 0.2212(4) -0.1363(3) 0.0315(11) Uani 1 1 d .
H27A H 1.0021 0.1654 -0.1126 0.047 Uiso 1 1 calc R
H27B H 0.9111 0.2827 -0.1167 0.047 Uiso 1 1 calc R
H27C H 0.9270 0.2464 -0.1987 0.047 Uiso 1 1 calc R
C14 C 0.2342(4) 0.6347(3) -0.2630(2) 0.0181(8) Uani 1 1 d .
H14A H 0.1964 0.7107 -0.2882 0.022 Uiso 1 1 calc R
C21 C 0.8616(4) 0.5614(3) -0.3448(3) 0.0195(9) Uani 1 1 d .
C26 C 0.8296(5) 0.0708(4) -0.1332(3) 0.0292(11) Uani 1 1 d .
H26A H 0.9064 0.0151 -0.1046 0.044 Uiso 1 1 calc R
H26B H 0.8418 0.0920 -0.1950 0.044 Uiso 1 1 calc R
H26C H 0.7556 0.0415 -0.1173 0.044 Uiso 1 1 calc R
C12 C 0.3128(4) 0.4761(3) -0.1363(2) 0.0165(8) Uani 1 1 d .
C22 C 0.9703(4) 0.4550(4) -0.3395(3) 0.0307(11) Uani 1 1 d .
H22A H 1.0483 0.4738 -0.3659 0.046 Uiso 1 1 calc R
H22B H 0.9433 0.4153 -0.3695 0.046 Uiso 1 1 calc R
H22C H 0.9876 0.4092 -0.2796 0.046 Uiso 1 1 calc R
Cl2 Cl 1.37664(11) 0.09006(9) -0.40343(7) 0.0288(3) Uani 1 1 d .
Cl3 Cl 0.92659(12) 1.15068(10) -0.50536(7) 0.0333(3) Uani 1 1 d .
Cl1 Cl 1.20408(12) 0.22321(11) -0.30993(8) 0.0407(3) Uani 1 1 d .
Cl4 Cl 1.04918(13) 1.00921(11) -0.33758(8) 0.0429(3) Uani 1 1 d .
C17 C 0.3234(5) 0.4900(4) 0.0023(3) 0.0321(12) Uani 1 1 d .
H17A H 0.3432 0.4434 0.0617 0.048 Uiso 1 1 calc R
H17B H 0.2351 0.5367 -0.0017 0.048 Uiso 1 1 calc R
H17C H 0.3824 0.5354 -0.0179 0.048 Uiso 1 1 calc R
C29 C 1.3333(4) 0.1022(4) -0.3005(3) 0.0278(10) Uani 1 1 d .
H29A H 1.4084 0.1051 -0.2741 0.033 Uiso 1 1 calc R
H29B H 1.3068 0.0376 -0.2631 0.033 Uiso 1 1 calc R
C30 C 0.9653(5) 1.1446(4) -0.4021(3) 0.0346(12) Uani 1 1 d .
H30A H 1.0190 1.1939 -0.4090 0.041 Uiso 1 1 calc R
H30B H 0.8853 1.1704 -0.3729 0.041 Uiso 1 1 calc R
Cl5 Cl 0.96201(14) -0.38405(14) 0.03579(11) 0.0635(5) Uani 1 1 d .
Cl6 Cl 0.95403(16) -0.21018(13) -0.13422(15) 0.0809(6) Uani 1 1 d .
C31 C 0.8891(7) -0.3183(5) -0.0664(4) 0.0654(19) Uani 1 1 d .
H31A H 0.7960 -0.2881 -0.0594 0.078 Uiso 1 1 calc R
H31B H 0.9005 -0.3729 -0.0945 0.078 Uiso 1 1 calc R

loop_
_atom_site_aniso_label
_atom_site_aniso_U_11
_atom_site_aniso_U_22
_atom_site_aniso_U_33
_atom_site_aniso_U_23
_atom_site_aniso_U_13
_atom_site_aniso_U_12
Pd1 0.01599(16) 0.01084(14) 0.01062(14) -0.00536(11) -0.00138(11) -0.00447(11)
Br2 0.0324(3) 0.0168(2) 0.0174(2) -0.00941(16) 0.00045(17) -0.01263(17)
Br1 0.0365(3) 0.0183(2) 0.01235(19) -0.00760(16) 0.00201(17) -0.00970(18)
P1 0.0162(5) 0.0109(5) 0.0134(5) -0.0051(4) -0.0032(4) -0.0033(4)
P2 0.0167(5) 0.0128(5) 0.0116(5) -0.0043(4) -0.0017(4) -0.0043(4)
O3 0.0228(16) 0.0182(14) 0.0184(14) -0.0084(12) -0.0003(12) -0.0075(12)
O1 0.0270(16) 0.0113(13) 0.0144(13) -0.0038(11) -0.0023(12) -0.0094(12)
O2 0.0310(17) 0.0205(15) 0.0157(13) -0.0095(12) 0.0024(12) -0.0128(13)
O4 0.0357(18) 0.0204(15) 0.0140(14) -0.0096(12) -0.0042(12) -0.0028(13)
N4 0.0202(18) 0.0164(17) 0.0115(15) -0.0057(13) -0.0001(13) -0.0062(14)
N1 0.0146(17) 0.0156(16) 0.0138(15) -0.0058(13) -0.0031(13) -0.0047(13)
N2 0.0195(18) 0.0174(17) 0.0093(15) -0.0044(13) -0.0011(13) -0.0063(14)
N3 0.032(2) 0.0157(17) 0.0164(17) -0.0023(14) -0.0038(15) -0.0086(15)
C10 0.018(2) 0.016(2) 0.0157(19) -0.0039(16) -0.0041(16) -0.0009(16)
C20 0.022(2) 0.018(2) 0.019(2) -0.0040(17) 0.0006(17) -0.0128(17)
C9 0.0135(19) 0.0107(18) 0.0149(18) -0.0065(15) 0.0009(15) -0.0054(15)
C24 0.017(2) 0.022(2) 0.039(3) -0.011(2) -0.0033(19) -0.0093(18)
C1 0.017(2) 0.0101(18) 0.0153(18) -0.0091(15) -0.0040(15) 0.0018(15)
C6 0.016(2) 0.0151(19) 0.0171(19) -0.0075(16) -0.0025(16) -0.0011(16)
C19 0.031(3) 0.023(2) 0.017(2) -0.0048(18) 0.0017(18) -0.0134(19)
C8 0.019(2) 0.0137(19) 0.0167(19) -0.0030(16) -0.0056(16) -0.0065(16)
C25 0.019(2) 0.024(2) 0.019(2) -0.0027(18) -0.0061(17) -0.0040(18)
C16 0.014(2) 0.017(2) 0.0182(19) -0.0069(16) 0.0007(16) -0.0070(16)
C3 0.030(3) 0.025(2) 0.016(2) -0.0071(18) -0.0018(18) -0.0034(19)
C18 0.021(2) 0.017(2) 0.0089(17) -0.0053(15) 0.0010(15) -0.0040(16)
C11 0.016(2) 0.0126(19) 0.0170(19) -0.0041(16) -0.0043(16) -0.0029(15)
C5 0.026(2) 0.0135(19) 0.025(2) -0.0087(17) -0.0072(18) -0.0045(17)
C23 0.027(2) 0.020(2) 0.028(2) -0.0040(18) 0.0043(19) -0.0136(18)
C4 0.030(3) 0.023(2) 0.024(2) -0.0155(19) -0.0058(19) -0.0011(19)
C7 0.028(2) 0.023(2) 0.031(2) -0.0102(19) 0.0039(19) -0.0167(19)
C15 0.018(2) 0.018(2) 0.019(2) -0.0032(17) -0.0044(16) -0.0049(16)
C28 0.030(3) 0.026(2) 0.022(2) -0.0038(19) -0.0120(19) -0.002(2)
C2 0.025(2) 0.015(2) 0.019(2) -0.0059(17) -0.0035(17) -0.0037(17)
C13 0.019(2) 0.022(2) 0.022(2) -0.0121(18) 0.0004(17) -0.0057(17)
C27 0.018(2) 0.035(3) 0.035(3) -0.003(2) -0.009(2) -0.004(2)
C14 0.016(2) 0.0134(19) 0.022(2) -0.0029(16) -0.0037(16) -0.0019(16)
C21 0.018(2) 0.015(2) 0.030(2) -0.0112(18) 0.0002(18) -0.0066(17)
C26 0.029(3) 0.023(2) 0.029(2) -0.010(2) -0.008(2) 0.0066(19)
C12 0.020(2) 0.017(2) 0.0151(18) -0.0072(16) -0.0014(16) -0.0070(16)
C22 0.021(2) 0.026(2) 0.045(3) -0.017(2) 0.000(2) 0.0004(19)
Cl2 0.0319(6) 0.0239(6) 0.0299(6) -0.0115(5) 0.0020(5) -0.0044(5)
Cl3 0.0290(6) 0.0375(7) 0.0356(6) -0.0160(5) -0.0002(5) -0.0081(5)
Cl1 0.0300(7) 0.0457(7) 0.0509(7) -0.0339(6) -0.0111(6) 0.0080(6)
Cl4 0.0432(8) 0.0395(7) 0.0427(7) -0.0050(6) -0.0084(6) -0.0150(6)
C17 0.046(3) 0.030(3) 0.020(2) -0.015(2) -0.010(2) 0.000(2)
C29 0.025(2) 0.026(2) 0.029(2) -0.009(2) -0.0067(19) 0.0005(19)
C30 0.035(3) 0.039(3) 0.035(3) -0.018(2) -0.004(2) -0.010(2)
Cl5 0.0360(8) 0.0852(12) 0.0886(12) -0.0633(10) -0.0080(8) -0.0009(8)
Cl6 0.0404(9) 0.0422(9) 0.1595(19) -0.0370(11) 0.0075(11) -0.0101(7)
C31 0.054(4) 0.047(4) 0.095(5) -0.011(4) -0.024(4) -0.022(3)

loop_
_atom_type_symbol
_atom_type_description
_atom_type_scat_dispersion_real
_atom_type_scat_dispersion_imag
_atom_type_scat_source
C C 0.0033 0.0016 'International Tables Vol C Tables 4.2.6.8 and 6.1.1.4'
H H 0.0000 0.0000 'International Tables Vol C Tables 4.2.6.8 and 6.1.1.4'
N N 0.0061 0.0033 'International Tables Vol C Tables 4.2.6.8 and 6.1.1.4'
O O 0.0106 0.0060 'International Tables Vol C Tables 4.2.6.8 and 6.1.1.4'
P P 0.1023 0.0942 'International Tables Vol C Tables 4.2.6.8 and 6.1.1.4'
Br Br -0.2901 2.4595 'International Tables Vol C Tables 4.2.6.8 and 6.1.1.4'
Pd Pd -0.9988 1.0072 'International Tables Vol C Tables 4.2.6.8 and 6.1.1.4'
Cl Cl 0.1484 0.1585 'International Tables Vol C Tables 4.2.6.8 and 6.1.1.4'

loop_
_geom_angle_atom_site_label_1
_geom_angle_atom_site_label_2
_geom_angle_atom_site_label_3
_geom_angle
P2 Pd1 P1 93.38(4)
P2 Pd1 Br2 87.04(3)
P1 Pd1 Br2 175.90(3)
P2 Pd1 Br1 173.72(3)
P1 Pd1 Br1 91.77(3)
Br2 Pd1 Br1 88.074(16)
O1 P1 C9 103.29(15)
O1 P1 C21 106.93(16)
C9 P1 C21 102.79(18)
O1 P1 Pd1 116.74(11)
C9 P1 Pd1 106.62(12)
C21 P1 Pd1 118.48(12)
O2 P2 C18 103.50(16)
O2 P2 C25 104.80(17)
C18 P2 C25 105.91(19)
O2 P2 Pd1 115.47(11)
C18 P2 Pd1 112.19(12)
C25 P2 Pd1 113.96(13)
C6 O3 C7 116.7(3)
P1 O1 H1A 109.5
P2 O2 H2A 109.5
C12 O4 C17 116.6(3)
C18 N4 C20 107.1(3)
C18 N4 C11 128.0(4)
C20 N4 C11 124.7(3)
C9 N1 C10 108.8(3)
C9 N1 C1 129.8(3)
C10 N1 C1 121.3(3)
C9 N2 C8 110.5(3)
C18 N3 C19 105.8(3)
C8 C10 N1 107.9(3)
C8 C10 H10A 126.0
N1 C10 H10A 126.0
C19 C20 N4 106.8(4)
C19 C20 H20A 126.6
N4 C20 H20A 126.6
N2 C9 N1 106.5(3)
N2 C9 P1 124.6(2)
N1 C9 P1 129.0(3)
C21 C24 H24A 109.5
C21 C24 H24B 109.5
H24A C24 H24B 109.5
C21 C24 H24C 109.5
H24A C24 H24C 109.5
H24B C24 H24C 109.5
C6 C1 C2 121.9(3)
C6 C1 N1 118.2(3)
C2 C1 N1 119.7(4)
O3 C6 C1 115.8(3)
O3 C6 C5 125.7(4)
C1 C6 C5 118.5(4)
C20 C19 N3 109.9(4)
C20 C19 H19A 125.0
N3 C19 H19A 125.0
C10 C8 N2 106.3(3)
C10 C8 H8A 126.9
N2 C8 H8A 126.9
C26 C25 C28 110.7(4)
C26 C25 C27 108.7(4)
C28 C25 C27 108.9(4)
C26 C25 P2 115.0(3)
C28 C25 P2 108.6(3)
C27 C25 P2 104.6(3)
C11 C16 C15 119.9(3)
C11 C16 H16A 120.1
C15 C16 H16A 120.1
C4 C3 C2 119.9(4)
C4 C3 H3B 120.1
C2 C3 H3B 120.1
N3 C18 N4 110.4(4)
N3 C18 P2 125.5(3)
N4 C18 P2 124.0(3)
C16 C11 C12 121.2(3)
C16 C11 N4 121.0(3)
C12 C11 N4 117.7(3)
C6 C5 C4 119.7(4)
C6 C5 H5A 120.1
C4 C5 H5A 120.1
C21 C23 H23A 109.5
C21 C23 H23B 109.5
H23A C23 H23B 109.5
C21 C23 H23C 109.5
H23A C23 H23C 109.5
H23B C23 H23C 109.5
C3 C4 C5 121.2(4)
C3 C4 H4A 119.4
C5 C4 H4A 119.4
O3 C7 H7A 109.5
O3 C7 H7B 109.5
H7A C7 H7B 109.5
O3 C7 H7C 109.5
H7A C7 H7C 109.5
H7B C7 H7C 109.5
C16 C15 C14 119.4(4)
C16 C15 H15A 120.3
C14 C15 H15A 120.3
C25 C28 H28A 109.5
C25 C28 H28B 109.5
H28A C28 H28B 109.5
C25 C28 H28C 109.5
H28A C28 H28C 109.5
H28B C28 H28C 109.5
C3 C2 C1 118.8(4)
C3 C2 H2C 120.6
C1 C2 H2C 120.6
C12 C13 C14 120.1(3)
C12 C13 H13A 120.0
C14 C13 H13A 120.0
C25 C27 H27A 109.5
C25 C27 H27B 109.5
H27A C27 H27B 109.5
C25 C27 H27C 109.5
H27A C27 H27C 109.5
H27B C27 H27C 109.5
C13 C14 C15 120.8(4)
C13 C14 H14A 119.6
C15 C14 H14A 119.6
C23 C21 C22 109.4(3)
C23 C21 C24 109.4(3)
C22 C21 C24 108.5(3)
C23 C21 P1 113.4(3)
C22 C21 P1 108.4(3)
C24 C21 P1 107.7(3)
C25 C26 H26A 109.5
C25 C26 H26B 109.5
H26A C26 H26B 109.5
C25 C26 H26C 109.5
H26A C26 H26C 109.5
H26B C26 H26C 109.5
O4 C12 C13 125.1(3)
O4 C12 C11 116.3(3)
C13 C12 C11 118.6(3)
C21 C22 H22A 109.5
C21 C22 H22B 109.5
H22A C22 H22B 109.5
C21 C22 H22C 109.5
H22A C22 H22C 109.5
H22B C22 H22C 109.5
O4 C17 H17A 109.5
O4 C17 H17B 109.5
H17A C17 H17B 109.5
O4 C17 H17C 109.5
H17A C17 H17C 109.5
H17B C17 H17C 109.5
Cl2 C29 Cl1 110.5(2)
Cl2 C29 H29A 109.6
Cl1 C29 H29A 109.6
Cl2 C29 H29B 109.6
Cl1 C29 H29B 109.6
H29A C29 H29B 108.1
Cl4 C30 Cl3 111.9(2)
Cl4 C30 H30A 109.2
Cl3 C30 H30A 109.2
Cl4 C30 H30B 109.2
Cl3 C30 H30B 109.2
H30A C30 H30B 107.9
Cl5 C31 Cl6 113.2(4)
Cl5 C31 H31A 108.9
Cl6 C31 H31A 108.9
Cl5 C31 H31B 108.9
Cl6 C31 H31B 108.9
H31A C31 H31B 107.8

loop_
_geom_bond_atom_site_label_1
_geom_bond_atom_site_label_2
_geom_bond_distance
Pd1 P2 2.2685(10)
Pd1 P1 2.2779(10)
Pd1 Br2 2.4992(5)
Pd1 Br1 2.5094(5)
P1 O1 1.521(2)
P1 C9 1.849(4)
P1 C21 1.873(4)
P2 O2 1.565(3)
P2 C18 1.801(4)
P2 C25 1.854(4)
O3 C6 1.353(5)
O3 C7 1.438(5)
O1 H1A 0.8200
O2 H2A 0.8200
O4 C12 1.353(4)
O4 C17 1.434(4)
N4 C18 1.365(5)
N4 C20 1.366(5)
N4 C11 1.439(5)
N1 C9 1.350(4)
N1 C10 1.379(5)
N1 C1 1.452(4)
N2 C9 1.336(4)
N2 C8 1.373(5)
N3 C18 1.326(5)
N3 C19 1.375(6)
C10 C8 1.342(5)
C10 H10A 0.9300
C20 C19 1.347(6)
C20 H20A 0.9300
C24 C21 1.533(5)
C24 H24A 0.9600
C24 H24B 0.9600
C24 H24C 0.9600
C1 C6 1.389(6)
C1 C2 1.386(5)
C6 C5 1.391(5)
C19 H19A 0.9300
C8 H8A 0.9300
C25 C26 1.519(6)
C25 C28 1.528(5)
C25 C27 1.541(6)
C16 C11 1.371(5)
C16 C15 1.384(5)
C16 H16A 0.9300
C3 C4 1.377(6)
C3 C2 1.388(5)
C3 H3B 0.9300
C11 C12 1.401(5)
C5 C4 1.386(6)
C5 H5A 0.9300
C23 C21 1.522(6)
C23 H23A 0.9600
C23 H23B 0.9600
C23 H23C 0.9600
C4 H4A 0.9300
C7 H7A 0.9600
C7 H7B 0.9600
C7 H7C 0.9600
C15 C14 1.385(5)
C15 H15A 0.9300
C28 H28A 0.9600
C28 H28B 0.9600
C28 H28C 0.9600
C2 H2C 0.9300
C13 C12 1.379(5)
C13 C14 1.384(5)
C13 H13A 0.9300
C27 H27A 0.9600
C27 H27B 0.9600
C27 H27C 0.9600
C14 H14A 0.9300
C21 C22 1.532(5)
C26 H26A 0.9600
C26 H26B 0.9600
C26 H26C 0.9600
C22 H22A 0.9600
C22 H22B 0.9600
C22 H22C 0.9600
Cl2 C29 1.761(4)
Cl3 C30 1.759(4)
Cl1 C29 1.762(4)
Cl4 C30 1.759(5)
C17 H17A 0.9600
C17 H17B 0.9600
C17 H17C 0.9600
C29 H29A 0.9700
C29 H29B 0.9700
C30 H30A 0.9700
C30 H30B 0.9700
Cl5 C31 1.739(6)
Cl6 C31 1.766(7)
C31 H31A 0.9700
C31 H31B 0.9700
